data_1508894
loop_
_publ_author_name
'Izzo, Irene'
'Ianniello, Graziella'
'De Cola, Chiara'
'Nardone, Brunello'
'Erra, Loredana'
'Vaughan, Gavin'
'Tedesco, Consiglia'
'De Riccardis, Francesco'

_publ_section_title
;
 Structural effects of proline substitution and metal binding on hexameric
 cyclic peptoids.
;
_journal_issue 3
_journal_name_full 'Organic letters'
_journal_page_first 598
_journal_page_last 601
_journal_paper_doi 10.1021/ol3034143
_journal_volume 15
_journal_year 2013
_chemical_formula_moiety 'C30 H54 N6 O12'
_chemical_formula_sum 'C30 H54 N6 O12'
_chemical_formula_weight 690.79
_chemical_name_systematic
; 
 ? 
;
_space_group_IT_number 2
_symmetry_cell_setting triclinic
_symmetry_space_group_name_Hall '-P 1'
_symmetry_space_group_name_H-M 'P -1'
_atom_sites_solution_hydrogens geom
_atom_sites_solution_primary direct
_atom_sites_solution_secondary difmap
_audit_creation_method SHELXL-97
_cell_angle_alpha 99.636(6)
_cell_angle_beta 101.488(12)
_cell_angle_gamma 104.239(13)
_cell_formula_units_Z 1
_cell_length_a 8.3584(35)
_cell_length_b 9.1756(36)
_cell_length_c 11.6234(42)
_cell_measurement_reflns_used 5398
_cell_measurement_temperature 100(2)
_cell_measurement_theta_max 28.3430
_cell_measurement_theta_min 1.836
_cell_volume 824.5(6)
_computing_structure_refinement 'SHELXL-97 (Sheldrick, 1997)'
_computing_structure_solution 'SIR2002 (Burla, 2003)'
_diffrn_ambient_temperature 100(2)
_diffrn_measured_fraction_theta_full 0.900
_diffrn_measured_fraction_theta_max 0.900
_diffrn_radiation_monochromator graphite
_diffrn_radiation_source 'fine-focus sealed tube'
_diffrn_radiation_type MoK\a
_diffrn_radiation_wavelength 0.71073
_diffrn_reflns_av_R_equivalents 0.0220
_diffrn_reflns_av_sigmaI/netI 0.0455
_diffrn_reflns_limit_h_max 8
_diffrn_reflns_limit_h_min -11
_diffrn_reflns_limit_k_max 12
_diffrn_reflns_limit_k_min -11
_diffrn_reflns_limit_l_max 15
_diffrn_reflns_limit_l_min -15
_diffrn_reflns_number 8858
_diffrn_reflns_theta_full 28.40
_diffrn_reflns_theta_max 28.40
_diffrn_reflns_theta_min 2.35
_exptl_absorpt_coefficient_mu 0.107
_exptl_absorpt_correction_T_max 1.0000
_exptl_absorpt_correction_T_min 0.8869
_exptl_absorpt_correction_type multi-scan
_exptl_absorpt_process_details 'Blessing, 1995'
_exptl_crystal_colour white
_exptl_crystal_density_diffrn 1.391
_exptl_crystal_density_method 'not measured'
_exptl_crystal_description prism
_exptl_crystal_F_000 372
_exptl_crystal_size_max 0.45
_exptl_crystal_size_mid 0.37
_exptl_crystal_size_min 0.28
_refine_diff_density_max 0.274
_refine_diff_density_min -0.314
_refine_diff_density_rms 0.057
_refine_ls_extinction_method none
_refine_ls_goodness_of_fit_ref 1.075
_refine_ls_hydrogen_treatment constr
_refine_ls_matrix_type full
_refine_ls_number_parameters 217
_refine_ls_number_reflns 3734
_refine_ls_number_restraints 0
_refine_ls_restrained_S_all 1.075
_refine_ls_R_factor_all 0.0559
_refine_ls_R_factor_gt 0.0460
_refine_ls_shift/su_max 0.001
_refine_ls_shift/su_mean 0.000
_refine_ls_structure_factor_coef Fsqd
_refine_ls_weighting_details 'calc w=1/[\s^2^(Fo^2^)+(0.0670P)^2^+0.0333P] where P=(Fo^2^+2Fc^2^)/3'
_refine_ls_weighting_scheme calc
_refine_ls_wR_factor_gt 0.1203
_refine_ls_wR_factor_ref 0.1295
_reflns_number_gt 3091
_reflns_number_total 3734
_reflns_threshold_expression >2sigma(I)
_cod_data_source_file ol3034143_si_002.cif
_cod_data_source_block 21
_cod_database_code 1508894

loop_
_symmetry_equiv_pos_as_xyz
'x, y, z'
'-x, -y, -z'

loop_
_atom_site_label
_atom_site_type_symbol
_atom_site_fract_x
_atom_site_fract_y
_atom_site_fract_z
_atom_site_U_iso_or_equiv
_atom_site_adp_type
_atom_site_occupancy
_atom_site_symmetry_multiplicity
_atom_site_calc_flag
_atom_site_refinement_flags
N1 N 0.60699(13) 0.24150(13) 1.02463(10) 0.0177(3) Uani 1 1 d .
C2 C 0.48396(16) 0.25420(16) 0.93757(12) 0.0177(3) Uani 1 1 d .
C3 C 0.47652(16) 0.17959(16) 0.81045(12) 0.0178(3) Uani 1 1 d .
H3A H 0.5897 0.2169 0.7944 0.021 Uiso 1 1 calc R
H3B H 0.4503 0.0664 0.8018 0.021 Uiso 1 1 calc R
N4 N 0.35135(13) 0.21169(13) 0.72338(10) 0.0179(3) Uani 1 1 d .
C5 C 0.37041(16) 0.34877(16) 0.69695(12) 0.0183(3) Uani 1 1 d .
C6 C 0.54074(16) 0.46744(16) 0.75590(12) 0.0188(3) Uani 1 1 d .
H6A H 0.5649 0.4775 0.8442 0.023 Uiso 1 1 calc R
H6B H 0.6311 0.4311 0.7272 0.023 Uiso 1 1 calc R
N7 N 0.54599(14) 0.61505(13) 0.73061(10) 0.0187(3) Uani 1 1 d .
C8 C 0.47665(16) 0.71200(16) 0.78625(12) 0.0181(3) Uani 1 1 d .
C9 C 0.64180(17) 0.34532(17) 1.13943(12) 0.0198(3) Uani 1 1 d .
H9A H 0.6318 0.4470 1.1265 0.024 Uiso 1 1 calc R
H9B H 0.7606 0.3601 1.1843 0.024 Uiso 1 1 calc R
C10 C 0.71005(17) 0.13889(17) 1.00856(13) 0.0206(3) Uani 1 1 d .
H10A H 0.6504 0.0561 0.9352 0.025 Uiso 1 1 calc R
H10B H 0.7223 0.0897 1.0781 0.025 Uiso 1 1 calc R
C11 C 0.88325(18) 0.21690(18) 0.99721(13) 0.0239(3) Uani 1 1 d .
H11A H 0.9465 0.2974 1.0713 0.029 Uiso 1 1 calc R
H11B H 0.9480 0.1408 0.9865 0.029 Uiso 1 1 calc R
O12 O 0.86611(12) 0.28343(13) 0.89845(9) 0.0250(3) Uani 1 1 d .
C13 C 1.02435(18) 0.3584(2) 0.88205(15) 0.0321(4) Uani 1 1 d .
H13A H 1.0070 0.4033 0.8114 0.048 Uiso 1 1 calc R
H13B H 1.0890 0.2838 0.8695 0.048 Uiso 1 1 calc R
H13C H 1.0880 0.4405 0.9537 0.048 Uiso 1 1 calc R
O14 O 0.38956(12) 0.32924(12) 0.95985(9) 0.0214(2) Uani 1 1 d .
C15 C 0.19349(17) 0.09099(16) 0.67090(12) 0.0201(3) Uani 1 1 d .
H15A H 0.1063 0.1356 0.6320 0.024 Uiso 1 1 calc R
H15B H 0.1529 0.0467 0.7355 0.024 Uiso 1 1 calc R
C16 C 0.21287(18) -0.03404(17) 0.58002(13) 0.0222(3) Uani 1 1 d .
H16A H 0.3045 -0.0754 0.6168 0.027 Uiso 1 1 calc R
H16B H 0.1053 -0.1194 0.5514 0.027 Uiso 1 1 calc R
O17 O 0.25328(13) 0.02578(12) 0.48371(9) 0.0254(3) Uani 1 1 d .
C18 C 0.2835(2) -0.08283(19) 0.39791(14) 0.0308(4) Uani 1 1 d .
H18A H 0.3111 -0.0361 0.3318 0.046 Uiso 1 1 calc R
H18B H 0.1813 -0.1716 0.3663 0.046 Uiso 1 1 calc R
H18C H 0.3792 -0.1172 0.4353 0.046 Uiso 1 1 calc R
O19 O 0.26133(12) 0.38051(12) 0.62898(9) 0.0228(2) Uani 1 1 d .
C20 C 0.63177(17) 0.66195(17) 0.64161(13) 0.0210(3) Uani 1 1 d .
H20A H 0.5792 0.7343 0.6049 0.025 Uiso 1 1 calc R
H20B H 0.6143 0.5700 0.5770 0.025 Uiso 1 1 calc R
C21 C 0.81841(17) 0.73789(17) 0.69033(13) 0.0234(3) Uani 1 1 d .
H21A H 0.8626 0.7898 0.6301 0.028 Uiso 1 1 calc R
H21B H 0.8370 0.8183 0.7639 0.028 Uiso 1 1 calc R
O22 O 0.91136(12) 0.63468(13) 0.71848(9) 0.0262(3) Uani 1 1 d .
C23 C 0.9363(2) 0.5490(2) 0.61599(14) 0.0291(4) Uani 1 1 d .
H23A H 1.0011 0.4785 0.6397 0.044 Uiso 1 1 calc R
H23B H 0.9998 0.6191 0.5748 0.044 Uiso 1 1 calc R
H23C H 0.8255 0.4892 0.5615 0.044 Uiso 1 1 calc R
O24 O 0.49922(13) 0.84341(12) 0.77347(9) 0.0242(2) Uani 1 1 d .

loop_
_atom_site_aniso_label
_atom_site_aniso_U_11
_atom_site_aniso_U_22
_atom_site_aniso_U_33
_atom_site_aniso_U_23
_atom_site_aniso_U_13
_atom_site_aniso_U_12
N1 0.0191(6) 0.0195(6) 0.0155(6) 0.0029(5) 0.0043(4) 0.0085(5)
C2 0.0190(6) 0.0155(7) 0.0181(7) 0.0041(5) 0.0052(5) 0.0035(5)
C3 0.0196(6) 0.0177(7) 0.0165(7) 0.0041(5) 0.0027(5) 0.0076(5)
N4 0.0173(5) 0.0166(6) 0.0180(6) 0.0029(4) 0.0008(4) 0.0052(4)
C5 0.0216(7) 0.0189(7) 0.0160(6) 0.0029(5) 0.0059(5) 0.0085(6)
C6 0.0209(7) 0.0163(7) 0.0207(7) 0.0059(5) 0.0047(5) 0.0075(5)
N7 0.0230(6) 0.0153(6) 0.0201(6) 0.0061(5) 0.0076(5) 0.0068(5)
C8 0.0198(6) 0.0178(7) 0.0156(6) 0.0028(5) 0.0020(5) 0.0063(5)
C9 0.0214(7) 0.0199(7) 0.0171(7) 0.0018(5) 0.0052(5) 0.0057(5)
C10 0.0254(7) 0.0197(7) 0.0194(7) 0.0052(6) 0.0050(5) 0.0113(6)
C11 0.0229(7) 0.0310(8) 0.0195(7) 0.0057(6) 0.0034(5) 0.0123(6)
O12 0.0187(5) 0.0338(6) 0.0220(5) 0.0082(5) 0.0054(4) 0.0051(4)
C13 0.0215(7) 0.0425(10) 0.0281(8) 0.0047(7) 0.0091(6) 0.0018(6)
O14 0.0212(5) 0.0217(5) 0.0224(5) 0.0032(4) 0.0060(4) 0.0091(4)
C15 0.0190(6) 0.0194(7) 0.0193(7) 0.0028(6) 0.0036(5) 0.0032(5)
C16 0.0258(7) 0.0174(7) 0.0197(7) 0.0033(6) 0.0028(5) 0.0025(5)
O17 0.0359(6) 0.0220(6) 0.0199(5) 0.0032(4) 0.0106(4) 0.0090(4)
C18 0.0375(8) 0.0281(9) 0.0257(8) -0.0014(7) 0.0115(6) 0.0097(7)
O19 0.0243(5) 0.0227(6) 0.0213(5) 0.0057(4) 0.0014(4) 0.0100(4)
C20 0.0249(7) 0.0218(7) 0.0176(7) 0.0054(5) 0.0073(5) 0.0073(6)
C21 0.0238(7) 0.0227(8) 0.0238(7) 0.0046(6) 0.0077(6) 0.0059(6)
O22 0.0270(5) 0.0346(7) 0.0201(5) 0.0058(5) 0.0068(4) 0.0142(5)
C23 0.0328(8) 0.0361(9) 0.0230(8) 0.0049(7) 0.0102(6) 0.0166(7)
O24 0.0346(6) 0.0167(6) 0.0235(5) 0.0059(4) 0.0103(4) 0.0081(4)

loop_
_atom_type_symbol
_atom_type_description
_atom_type_scat_dispersion_real
_atom_type_scat_dispersion_imag
_atom_type_scat_source
C C 0.0033 0.0016 'International Tables Vol C Tables 4.2.6.8 and 6.1.1.4'
H H 0.0000 0.0000 'International Tables Vol C Tables 4.2.6.8 and 6.1.1.4'
N N 0.0061 0.0033 'International Tables Vol C Tables 4.2.6.8 and 6.1.1.4'
O O 0.0106 0.0060 'International Tables Vol C Tables 4.2.6.8 and 6.1.1.4'

loop_
_geom_angle_atom_site_label_1
_geom_angle_atom_site_label_2
_geom_angle_atom_site_label_3
_geom_angle
_geom_angle_site_symmetry_1
_geom_angle_site_symmetry_3
C2 N1 C9 116.01(11) . .
C2 N1 C10 124.63(11) . .
C9 N1 C10 119.27(11) . .
O14 C2 N1 121.17(13) . .
O14 C2 C3 121.86(12) . .
N1 C2 C3 116.85(11) . .
N4 C3 C2 112.58(11) . .
N4 C3 H3A 109.1 . .
C2 C3 H3A 109.1 . .
N4 C3 H3B 109.1 . .
C2 C3 H3B 109.1 . .
H3A C3 H3B 107.8 . .
C5 N4 C3 122.81(11) . .
C5 N4 C15 120.03(12) . .
C3 N4 C15 116.96(12) . .
O19 C5 N4 123.59(12) . .
O19 C5 C6 120.30(13) . .
N4 C5 C6 116.11(12) . .
N7 C6 C5 112.54(11) . .
N7 C6 H6A 109.1 . .
C5 C6 H6A 109.1 . .
N7 C6 H6B 109.1 . .
C5 C6 H6B 109.1 . .
H6A C6 H6B 107.8 . .
C8 N7 C6 123.06(12) . .
C8 N7 C20 118.29(12) . .
C6 N7 C20 118.65(11) . .
O24 C8 N7 121.84(13) . .
O24 C8 C9 119.02(12) . 2_667
N7 C8 C9 119.02(13) . 2_667
N1 C9 C8 112.64(11) . 2_667
N1 C9 H9A 109.1 . .
C8 C9 H9A 109.1 2_667 .
N1 C9 H9B 109.1 . .
C8 C9 H9B 109.1 2_667 .
H9A C9 H9B 107.8 . .
N1 C10 C11 113.63(12) . .
N1 C10 H10A 108.8 . .
C11 C10 H10A 108.8 . .
N1 C10 H10B 108.8 . .
C11 C10 H10B 108.8 . .
H10A C10 H10B 107.7 . .
O12 C11 C10 108.82(11) . .
O12 C11 H11A 109.9 . .
C10 C11 H11A 109.9 . .
O12 C11 H11B 109.9 . .
C10 C11 H11B 109.9 . .
H11A C11 H11B 108.3 . .
C11 O12 C13 111.90(11) . .
O12 C13 H13A 109.5 . .
O12 C13 H13B 109.5 . .
H13A C13 H13B 109.5 . .
O12 C13 H13C 109.5 . .
H13A C13 H13C 109.5 . .
H13B C13 H13C 109.5 . .
N4 C15 C16 111.99(11) . .
N4 C15 H15A 109.2 . .
C16 C15 H15A 109.2 . .
N4 C15 H15B 109.2 . .
C16 C15 H15B 109.2 . .
H15A C15 H15B 107.9 . .
O17 C16 C15 108.91(12) . .
O17 C16 H16A 109.9 . .
C15 C16 H16A 109.9 . .
O17 C16 H16B 109.9 . .
C15 C16 H16B 109.9 . .
H16A C16 H16B 108.3 . .
C16 O17 C18 112.18(12) . .
O17 C18 H18A 109.5 . .
O17 C18 H18B 109.5 . .
H18A C18 H18B 109.5 . .
O17 C18 H18C 109.5 . .
H18A C18 H18C 109.5 . .
H18B C18 H18C 109.5 . .
N7 C20 C21 113.84(12) . .
N7 C20 H20A 108.8 . .
C21 C20 H20A 108.8 . .
N7 C20 H20B 108.8 . .
C21 C20 H20B 108.8 . .
H20A C20 H20B 107.7 . .
O22 C21 C20 113.37(13) . .
O22 C21 H21A 108.9 . .
C20 C21 H21A 108.9 . .
O22 C21 H21B 108.9 . .
C20 C21 H21B 108.9 . .
H21A C21 H21B 107.7 . .
C23 O22 C21 112.20(12) . .
O22 C23 H23A 109.5 . .
O22 C23 H23B 109.5 . .
H23A C23 H23B 109.5 . .
O22 C23 H23C 109.5 . .
H23A C23 H23C 109.5 . .
H23B C23 H23C 109.5 . .

loop_
_geom_bond_atom_site_label_1
_geom_bond_atom_site_label_2
_geom_bond_distance
_geom_bond_site_symmetry_2
N1 C2 1.3338(18) .
N1 C9 1.4339(17) .
N1 C10 1.4380(17) .
C2 O14 1.2052(16) .
C2 C3 1.5032(19) .
C3 N4 1.4266(18) .
C3 H3A 0.9900 .
C3 H3B 0.9900 .
N4 C5 1.3237(19) .
N4 C15 1.4402(17) .
C5 O19 1.2087(17) .
C5 C6 1.5104(19) .
C6 N7 1.4255(18) .
C6 H6A 0.9900 .
C6 H6B 0.9900 .
N7 C8 1.3251(17) .
N7 C20 1.4360(18) .
C8 O24 1.2127(18) .
C8 C9 1.4966(19) 2_667
C9 C8 1.4966(19) 2_667
C9 H9A 0.9900 .
C9 H9B 0.9900 .
C10 C11 1.491(2) .
C10 H10A 0.9900 .
C10 H10B 0.9900 .
C11 O12 1.3868(19) .
C11 H11A 0.9900 .
C11 H11B 0.9900 .
O12 C13 1.3984(18) .
C13 H13A 0.9800 .
C13 H13B 0.9800 .
C13 H13C 0.9800 .
C15 C16 1.4873(19) .
C15 H15A 0.9900 .
C15 H15B 0.9900 .
C16 O17 1.3906(18) .
C16 H16A 0.9900 .
C16 H16B 0.9900 .
O17 C18 1.3937(17) .
C18 H18A 0.9800 .
C18 H18B 0.9800 .
C18 H18C 0.9800 .
C20 C21 1.490(2) .
C20 H20A 0.9900 .
C20 H20B 0.9900 .
C21 O22 1.4042(19) .
C21 H21A 0.9900 .
C21 H21B 0.9900 .
O22 C23 1.3952(17) .
C23 H23A 0.9800 .
C23 H23B 0.9800 .
C23 H23C 0.9800 .

loop_
_geom_torsion_atom_site_label_1
_geom_torsion_atom_site_label_2
_geom_torsion_atom_site_label_3
_geom_torsion_atom_site_label_4
_geom_torsion
_geom_torsion_site_symmetry_4
C9 N1 C2 O14 -12.16(19) .
C10 N1 C2 O14 171.46(13) .
C9 N1 C2 C3 163.92(12) .
C10 N1 C2 C3 -12.45(19) .
O14 C2 C3 N4 1.55(19) .
N1 C2 C3 N4 -174.50(12) .
C2 C3 N4 C5 72.43(16) .
C2 C3 N4 C15 -102.51(14) .
C3 N4 C5 O19 -175.28(12) .
C15 N4 C5 O19 -0.50(19) .
C3 N4 C5 C6 5.53(18) .
C15 N4 C5 C6 -179.69(11) .
O19 C5 C6 N7 5.55(18) .
N4 C5 C6 N7 -175.23(11) .
C5 C6 N7 C8 78.37(16) .
C5 C6 N7 C20 -102.28(14) .
C6 N7 C8 O24 171.41(12) .
C20 N7 C8 O24 -7.95(19) .
C6 N7 C8 C9 -12.61(19) 2_667
C20 N7 C8 C9 168.03(12) 2_667
C2 N1 C9 C8 83.54(16) 2_667
C10 N1 C9 C8 -99.88(14) 2_667
C2 N1 C10 C11 101.18(15) .
C9 N1 C10 C11 -75.09(16) .
N1 C10 C11 O12 -59.62(16) .
C10 C11 O12 C13 -179.74(12) .
C5 N4 C15 C16 109.29(14) .
C3 N4 C15 C16 -75.63(16) .
N4 C15 C16 O17 -64.79(16) .
C15 C16 O17 C18 176.43(12) .
C8 N7 C20 C21 92.78(15) .
C6 N7 C20 C21 -86.60(15) .
N7 C20 C21 O22 72.77(15) .
C20 C21 O22 C23 77.49(15) .
